data_2223999
loop_
_publ_author_name
'Nakabayashi, Koji'
'Tomono, Keisuke'
'Tsunobuchi, Yoshihide'
'Kosaka, Wataru'
'Ohkoshi, Shin-ichi'

_publ_section_title
;
 Tetrapotassium heptacyanidomolybdate(III) dihydrate
;
_journal_coeditor_code SI2189
_journal_issue 11
_journal_name_full 'Acta Crystallographica Section E'
_journal_page_first i79
_journal_page_last i80
_journal_paper_doi 10.1107/S1600536809039336
_journal_volume 65
_journal_year 2009
_chemical_formula_iupac 'K4 [Mo (C N)7], 2H2 O'
_chemical_formula_moiety '4(K +), C7 Mo1 N7 4-, 2(H2 O)'
_chemical_formula_sum 'C7 H4 K4 Mo N7 O2'
_chemical_formula_weight 468.29
_chemical_name_systematic
;
Tetrapotassium heptacyanidomolybdate(III) dihydrate
;
_space_group_IT_number 2
_symmetry_cell_setting triclinic
_symmetry_space_group_name_Hall '-P 1'
_symmetry_space_group_name_H-M 'P -1'
_atom_sites_solution_primary direct
_atom_sites_solution_secondary difmap
_audit_creation_method SHELXL-97
_cell_angle_alpha 86.6480(13)
_cell_angle_beta 82.2150(19)
_cell_angle_gamma 71.2570(17)
_cell_formula_units_Z 2
_cell_length_a 8.8813(5)
_cell_length_b 9.2896(4)
_cell_length_c 9.7221(4)
_cell_measurement_reflns_used 6568
_cell_measurement_temperature 90(2)
_cell_measurement_theta_max 27.48
_cell_measurement_theta_min 3.03
_cell_volume 752.48(6)
_computing_cell_refinement 'PROCESS-AUTO (Rigaku, 1998)'
_computing_data_collection 'PROCESS-AUTO (Rigaku, 1998)'
_computing_data_reduction 'CrystalStructure (Rigaku, 2007)'
_computing_molecular_graphics 'CrystalStructure (Rigaku, 2007)'
_computing_publication_material
;
ORTEP-3 (Farrugia, 1997) and PyMOLWin (DeLano, 2007)
;
_computing_structure_refinement 'SHELXL97 (Sheldrick, 2008)'
_computing_structure_solution 'SHELXS97 (Sheldrick, 2008)'
_diffrn_ambient_temperature 90(2)
_diffrn_measured_fraction_theta_full 0.990
_diffrn_measured_fraction_theta_max 0.990
_diffrn_measurement_device_type 'Rigaku R-AXIS RAPID'
_diffrn_measurement_method \w
_diffrn_radiation_monochromator graphite
_diffrn_radiation_source 'fine-focus sealed tube'
_diffrn_radiation_type MoK\a
_diffrn_radiation_wavelength 0.71075
_diffrn_reflns_av_R_equivalents 0.0250
_diffrn_reflns_av_sigmaI/netI 0.0340
_diffrn_reflns_limit_h_max 11
_diffrn_reflns_limit_h_min -11
_diffrn_reflns_limit_k_max 11
_diffrn_reflns_limit_k_min -12
_diffrn_reflns_limit_l_max 11
_diffrn_reflns_limit_l_min -12
_diffrn_reflns_number 7367
_diffrn_reflns_theta_full 27.48
_diffrn_reflns_theta_max 27.48
_diffrn_reflns_theta_min 3.03
_exptl_absorpt_coefficient_mu 1.989
_exptl_absorpt_correction_T_max 0.9613
_exptl_absorpt_correction_T_min 0.8259
_exptl_absorpt_correction_type multi-scan
_exptl_absorpt_process_details '(ABSCOR; Higashi, 1999)'
_exptl_crystal_colour green
_exptl_crystal_density_diffrn 2.067
_exptl_crystal_density_method 'not measured'
_exptl_crystal_description platelet
_exptl_crystal_F_000 454
_exptl_crystal_size_max 0.10
_exptl_crystal_size_mid 0.05
_exptl_crystal_size_min 0.02
_refine_diff_density_max 2.853
_refine_diff_density_min -1.081
_refine_ls_extinction_method none
_refine_ls_goodness_of_fit_ref 1.254
_refine_ls_hydrogen_treatment undef
_refine_ls_matrix_type full
_refine_ls_number_parameters 210
_refine_ls_number_reflns 3421
_refine_ls_number_restraints 3
_refine_ls_restrained_S_all 1.255
_refine_ls_R_factor_all 0.0612
_refine_ls_R_factor_gt 0.0539
_refine_ls_shift/su_max 0.000
_refine_ls_shift/su_mean 0.000
_refine_ls_structure_factor_coef Fsqd
_refine_ls_weighting_details 'w=1/[\s^2^(Fo^2^)+(0.0908P)^2^] where P=(Fo^2^+2Fc^2^)/3'
_refine_ls_weighting_scheme calc
_refine_ls_wR_factor_gt 0.1433
_refine_ls_wR_factor_ref 0.1530
_reflns_number_gt 2893
_reflns_number_total 3421
_reflns_threshold_expression I>2\s(I)
_cod_data_source_file si2189.cif
_cod_data_source_block I
_cod_depositor_comments
;
The following automatic conversions were performed:
'_symmetry_cell_setting' value 'Triclinic' changed to 'triclinic'
according to '/home/saulius/struct/CIF-dictionaries/cif_core.dic'
dictionary named 'cif_core.dic' version 2.4.1 from 2010-06-29.

Automatic conversion script
Id: cif_fix_enum 1527 2010-12-29 10:47:43Z saulius 

The following automatic conversions were performed:

'_symmetry_cell_setting' value 'Triclinic' changed to 'triclinic'
according to /home/saulius/struct/CIF-dictionaries/cif_core.dic
dictionary named 'cif_core.dic' version 2.4.1 from 2010-06-29.

Automatic conversion script
Id: cif_fix_values 1715 2011-07-08 13:25:40Z adriana 
;
_cod_database_code 2223999
_cod_database_fobs_code 2223999

loop_
_symmetry_equiv_pos_as_xyz
'x, y, z'
'-x, -y, -z'

loop_
_atom_site_type_symbol
_atom_site_label
_atom_site_fract_x
_atom_site_fract_y
_atom_site_fract_z
_atom_site_U_iso_or_equiv
_atom_site_adp_type
_atom_site_calc_flag
_atom_site_refinement_flags
_atom_site_occupancy
_atom_site_disorder_assembly
_atom_site_disorder_group
Mo Mo1 -0.28013(4) 0.18814(3) 0.22632(3) 0.00989(16) Uani d . 1 . .
K K4 0.28925(10) 0.01355(9) 0.17415(9) 0.0124(2) Uani d . 1 . .
K K1 0.27995(11) -0.37242(10) 0.36699(9) 0.0146(2) Uani d . 1 . .
K K2 -0.28226(10) 0.58985(9) 0.03172(9) 0.0129(2) Uani d . 1 . .
K K3 -0.27856(10) -0.21632(9) 0.42126(9) 0.0133(2) Uani d . 1 . .
N N3 -0.3585(4) -0.1085(4) 0.1198(4) 0.0150(7) Uani d . 1 . .
N N4 -0.3673(5) 0.3229(4) -0.0868(4) 0.0182(8) Uani d . 1 . .
N N1 -0.3641(5) 0.0960(4) 0.5568(4) 0.0157(7) Uani d . 1 . .
N N2 0.0322(5) -0.0987(5) 0.2950(5) 0.0298(10) Uani d . 1 . .
N N5 0.0203(5) 0.3068(5) 0.0908(5) 0.0336(11) Uani d . 1 . .
C C6 -0.3280(5) 0.4105(4) 0.3111(4) 0.0144(8) Uani d . 1 . .
C C4 -0.3348(5) 0.2756(4) 0.0224(4) 0.0127(7) Uani d . 1 . .
C C5 -0.0799(5) 0.2568(5) 0.1380(5) 0.0219(9) Uani d . 1 . .
C C1 -0.3329(5) 0.1282(4) 0.4402(4) 0.0125(7) Uani d . 1 . .
C C3 -0.3286(5) -0.0076(4) 0.1562(4) 0.0136(8) Uani d . 1 . .
C C2 -0.0739(5) 0.0069(5) 0.2682(5) 0.0206(9) Uani d . 1 . .
N N6 -0.3562(5) 0.5301(4) 0.3555(4) 0.0174(8) Uani d . 1 . .
C C7 -0.5434(6) 0.2691(4) 0.2568(4) 0.0166(8) Uani d . 1 . .
N N7 -0.6817(5) 0.3103(4) 0.2748(4) 0.0209(8) Uani d . 1 . .
O O1 -0.0067(7) -0.3954(6) 0.2344(7) 0.0609(15) Uani d PD 0.90 . .
O O2 -0.0141(11) -0.2434(11) 0.5544(12) 0.075(3) Uani d P 0.60 . .
O O3 -0.0025(13) -0.4462(11) 0.4867(14) 0.070(3) Uani d P 0.50 . .
H H1 0.019(9) -0.488(3) 0.199(6) 0.05(2) Uiso d PD 0.90 . .
H H2 0.007(9) -0.343(6) 0.157(4) 0.05(2) Uiso d PD 0.90 . .

loop_
_atom_site_aniso_label
_atom_site_aniso_U_11
_atom_site_aniso_U_22
_atom_site_aniso_U_33
_atom_site_aniso_U_12
_atom_site_aniso_U_13
_atom_site_aniso_U_23
Mo1 0.0125(2) 0.0083(2) 0.0092(2) -0.00373(15) -0.00109(14) -0.00049(14)
K4 0.0150(5) 0.0119(5) 0.0117(5) -0.0060(4) -0.0028(4) 0.0013(4)
K1 0.0201(5) 0.0125(4) 0.0116(5) -0.0058(4) -0.0027(4) 0.0011(3)
K2 0.0167(5) 0.0075(4) 0.0163(5) -0.0065(4) -0.0022(4) 0.0014(4)
K3 0.0172(5) 0.0080(4) 0.0156(5) -0.0044(4) -0.0034(4) -0.0020(4)
N3 0.0166(18) 0.0182(17) 0.0096(16) -0.0053(14) -0.0019(13) 0.0032(13)
N4 0.0192(19) 0.0188(18) 0.0187(19) -0.0099(15) 0.0020(15) -0.0051(14)
N1 0.0215(19) 0.0164(17) 0.0104(17) -0.0066(14) -0.0051(14) 0.0010(13)
N2 0.020(2) 0.030(2) 0.037(3) -0.0057(17) -0.0057(18) 0.006(2)
N5 0.018(2) 0.036(3) 0.045(3) -0.0082(19) -0.004(2) 0.012(2)
C6 0.018(2) 0.0144(18) 0.0123(19) -0.0064(15) -0.0022(15) -0.0001(14)
C4 0.019(2) 0.0074(16) 0.0137(19) -0.0076(14) -0.0029(15) 0.0011(14)
C5 0.016(2) 0.016(2) 0.033(3) -0.0037(16) -0.0025(18) 0.0030(17)
C1 0.0159(19) 0.0104(17) 0.0136(19) -0.0065(14) -0.0026(15) -0.0040(14)
C3 0.0150(19) 0.0171(19) 0.0077(17) -0.0042(15) -0.0020(14) 0.0036(14)
C2 0.018(2) 0.023(2) 0.023(2) -0.0085(17) -0.0036(17) 0.0039(17)
N6 0.024(2) 0.0174(18) 0.0123(18) -0.0094(15) -0.0003(14) 0.0027(13)
C7 0.027(2) 0.0129(18) 0.0099(18) -0.0064(16) -0.0014(16) -0.0054(14)
N7 0.019(2) 0.0197(19) 0.026(2) -0.0070(15) -0.0041(16) -0.0097(16)
O1 0.056(4) 0.035(3) 0.090(4) -0.013(3) -0.004(3) -0.006(3)
O2 0.058(6) 0.070(6) 0.088(7) -0.008(5) -0.014(5) 0.015(5)
O3 0.052(6) 0.054(6) 0.105(9) -0.024(6) -0.009(6) 0.022(6)

loop_
_atom_type_symbol
_atom_type_description
_atom_type_scat_dispersion_real
_atom_type_scat_dispersion_imag
_atom_type_scat_source
C C 0.0033 0.0016 'International Tables Vol C Tables 4.2.6.8 and 6.1.1.4'
H H 0.0000 0.0000 'International Tables Vol C Tables 4.2.6.8 and 6.1.1.4'
N N 0.0061 0.0033 'International Tables Vol C Tables 4.2.6.8 and 6.1.1.4'
O O 0.0106 0.0060 'International Tables Vol C Tables 4.2.6.8 and 6.1.1.4'
K K 0.2009 0.2494 'International Tables Vol C Tables 4.2.6.8 and 6.1.1.4'
Mo Mo -1.6832 0.6857 'International Tables Vol C Tables 4.2.6.8 and 6.1.1.4'

loop_
_geom_angle_atom_site_label_1
_geom_angle_atom_site_label_2
_geom_angle_atom_site_label_3
_geom_angle_site_symmetry_1
_geom_angle_site_symmetry_3
_geom_angle
_geom_angle_publ_flag
C2 Mo1 C5 . . 74.20(16) ?
C2 Mo1 C1 . . 75.73(16) ?
C5 Mo1 C1 . . 126.45(17) ?
C2 Mo1 C4 . . 125.11(16) ?
C5 Mo1 C4 . . 75.08(17) ?
C1 Mo1 C4 . . 155.91(15) ?
C2 Mo1 C6 . . 120.52(17) ?
C5 Mo1 C6 . . 75.93(16) ?
C1 Mo1 C6 . . 82.82(14) ?
C4 Mo1 C6 . . 93.98(14) ?
C2 Mo1 C3 . . 77.55(16) ?
C5 Mo1 C3 . . 122.98(16) ?
C1 Mo1 C3 . . 91.60(14) ?
C4 Mo1 C3 . . 82.69(14) ?
C6 Mo1 C3 . . 158.53(16) ?
C2 Mo1 C7 . . 144.39(15) ?
C5 Mo1 C7 . . 141.38(15) ?
C1 Mo1 C7 . . 77.75(15) ?
C4 Mo1 C7 . . 78.21(15) ?
C6 Mo1 C7 . . 78.68(15) ?
C3 Mo1 C7 . . 79.88(14) ?
C2 Mo1 K2 . . 125.94(11) ?
C5 Mo1 K2 . . 51.79(11) ?
C1 Mo1 K2 . . 132.54(9) ?
C4 Mo1 K2 . . 48.64(10) ?
C6 Mo1 K2 . . 49.76(10) ?
C3 Mo1 K2 . . 131.31(10) ?
C7 Mo1 K2 . . 89.59(10) ?
C2 Mo1 K3 . . 54.13(11) ?
C5 Mo1 K3 . . 128.27(11) ?
C1 Mo1 K3 . . 47.57(9) ?
C4 Mo1 K3 . . 131.21(10) ?
C6 Mo1 K3 . . 130.36(11) ?
C3 Mo1 K3 . . 48.53(10) ?
C7 Mo1 K3 . . 90.34(10) ?
K2 Mo1 K3 . . 179.844(19) ?
N1 K4 N2 2_556 . 74.36(12) ?
N1 K4 N3 2_556 1_655 79.64(10) ?
N2 K4 N3 . 1_655 136.55(11) ?
N1 K4 N3 2_556 2 155.68(12) ?
N2 K4 N3 . 2 128.12(12) ?
N3 K4 N3 1_655 2 76.83(11) ?
N1 K4 N7 2_556 1_655 83.60(11) ?
N2 K4 N7 . 1_655 120.85(12) ?
N3 K4 N7 1_655 1_655 89.44(11) ?
N3 K4 N7 2 1_655 90.10(11) ?
N1 K4 N4 2_556 2 88.28(10) ?
N2 K4 N4 . 2 70.89(11) ?
N3 K4 N4 1_655 2 74.16(11) ?
N3 K4 N4 2 2 91.13(11) ?
N7 K4 N4 1_655 2 162.80(11) ?
N1 K4 N5 2_556 . 128.70(12) ?
N2 K4 N5 . . 86.40(12) ?
N3 K4 N5 1_655 . 136.58(11) ?
N3 K4 N5 2 . 68.27(11) ?
N7 K4 N5 1_655 . 66.26(12) ?
N4 K4 N5 2 . 129.74(12) ?
N1 K4 C3 2_556 2 155.52(11) ?
N2 K4 C3 . 2 111.36(12) ?
N3 K4 C3 1_655 2 80.82(10) ?
N3 K4 C3 2 2 20.96(10) ?
N7 K4 C3 1_655 2 110.84(11) ?
N4 K4 C3 2 2 72.25(10) ?
N5 K4 C3 . 2 75.78(11) ?
N1 K4 C2 2_556 . 88.58(11) ?
N2 K4 C2 . . 20.85(11) ?
N3 K4 C2 1_655 . 157.13(11) ?
N3 K4 C2 2 . 115.65(11) ?
N7 K4 C2 1_655 . 108.80(11) ?
N4 K4 C2 2 . 86.05(11) ?
N5 K4 C2 . . 65.55(11) ?
C3 K4 C2 2 . 104.29(11) ?
N1 K4 C4 2_556 2 109.02(10) ?
N2 K4 C4 . 2 77.45(11) ?
N3 K4 C4 1_655 2 78.98(10) ?
N3 K4 C4 2 2 72.38(10) ?
N7 K4 C4 1_655 2 160.72(11) ?
N4 K4 C4 2 2 20.75(10) ?
N5 K4 C4 . 2 112.42(12) ?
C3 K4 C4 2 2 52.41(10) ?
C2 K4 C4 . 2 86.57(11) ?
N1 K4 C3 2_556 1_655 77.63(10) ?
N2 K4 C3 . 1_655 148.30(11) ?
N3 K4 C3 1_655 1_655 19.86(10) ?
N3 K4 C3 2 1_655 78.16(9) ?
N7 K4 C3 1_655 1_655 69.59(10) ?
N4 K4 C3 2 1_655 93.89(10) ?
N5 K4 C3 . 1_655 123.26(11) ?
C3 K4 C3 2 1_655 88.77(10) ?
C2 K4 C3 . 1_655 166.20(10) ?
C4 K4 C3 2 1_655 98.25(10) ?
N1 K4 C7 2_556 1_655 80.29(10) ?
N2 K4 C7 . 1_655 136.66(12) ?
N3 K4 C7 1_655 1_655 69.42(10) ?
N3 K4 C7 2 1_655 85.77(10) ?
N7 K4 C7 1_655 1_655 20.02(10) ?
N4 K4 C7 2 1_655 143.19(10) ?
N5 K4 C7 . 1_655 82.72(12) ?
C3 K4 C7 2 1_655 106.31(10) ?
C2 K4 C7 . 1_655 128.06(11) ?
C4 K4 C7 2 1_655 144.98(11) ?
C3 K4 C7 1_655 1_655 49.57(10) ?
N4 K1 O3 2 . 126.5(3) ?
N4 K1 N2 2 . 75.70(12) ?
O3 K1 N2 . . 79.8(2) ?
N4 K1 O2 2 . 132.7(2) ?
O3 K1 O2 . . 40.3(3) ?
N2 K1 O2 . . 58.2(2) ?
N4 K1 N7 2 1_645 83.94(11) ?
O3 K1 N7 . 1_645 72.6(3) ?
N2 K1 N7 . 1_645 124.93(12) ?
O2 K1 N7 . 1_645 112.8(2) ?
N4 K1 N6 2 2_556 151.13(12) ?
O3 K1 N6 . 2_556 73.8(3) ?
N2 K1 N6 . 2_556 132.09(12) ?
O2 K1 N6 . 2_556 76.2(2) ?
N7 K1 N6 1_645 2_556 83.89(11) ?
N4 K1 N1 2 2_556 90.63(10) ?
O3 K1 N1 . 2_556 124.6(3) ?
N2 K1 N1 . 2_556 71.04(12) ?
O2 K1 N1 . 2_556 84.5(2) ?
N7 K1 N1 1_645 2_556 160.62(11) ?
N6 K1 N1 2_556 2_556 92.27(10) ?
N4 K1 N6 2 1_645 79.25(11) ?
O3 K1 N6 . 1_645 143.8(2) ?
N2 K1 N6 . 1_645 135.46(11) ?
O2 K1 N6 . 1_645 141.7(2) ?
N7 K1 N6 1_645 1_645 87.65(11) ?
N6 K1 N6 2_556 1_645 74.18(11) ?
N1 K1 N6 2_556 1_645 73.05(10) ?
N4 K1 O1 2 . 77.78(15) ?
O3 K1 O1 . . 48.9(3) ?
N2 K1 O1 . . 59.89(13) ?
O2 K1 O1 . . 70.8(3) ?
N7 K1 O1 1_645 . 66.03(12) ?
N6 K1 O1 2_556 . 120.18(14) ?
N1 K1 O1 2_556 . 130.92(12) ?
N6 K1 O1 1_645 . 146.53(13) ?
N4 K1 C6 2 2_556 155.00(11) ?
O3 K1 C6 . 2_556 78.4(3) ?
N2 K1 C6 . 2_556 115.01(12) ?
O2 K1 C6 . 2_556 66.0(2) ?
N7 K1 C6 1_645 2_556 104.87(11) ?
N6 K1 C6 2_556 2_556 21.12(10) ?
N1 K1 C6 2_556 2_556 73.26(10) ?
N6 K1 C6 1_645 2_556 77.82(10) ?
O1 K1 C6 . 2_556 127.22(14) ?
N4 K1 C1 2 2_556 112.02(11) ?
O3 K1 C1 . 2_556 108.7(3) ?
N2 K1 C1 . 2_556 78.95(12) ?
O2 K1 C1 . 2_556 71.3(2) ?
N7 K1 C1 1_645 2_556 154.97(11) ?
N6 K1 C1 2_556 2_556 72.96(10) ?
N1 K1 C1 2_556 2_556 21.43(10) ?
N6 K1 C1 1_645 2_556 77.16(10) ?
O1 K1 C1 . 2_556 134.42(12) ?
C6 K1 C1 2_556 2_556 52.82(10) ?
N4 K1 C7 2 1_645 78.81(10) ?
O3 K1 C7 . 1_645 90.8(2) ?
N2 K1 C7 . 1_645 139.24(12) ?
O2 K1 C7 . 1_645 129.9(2) ?
N7 K1 C7 1_645 1_645 19.95(11) ?
N6 K1 C7 2_556 1_645 80.85(10) ?
N1 K1 C7 2_556 1_645 140.67(11) ?
N6 K1 C7 1_645 1_645 67.80(10) ?
O1 K1 C7 . 1_645 84.04(12) ?
C6 K1 C7 2_556 1_645 101.40(10) ?
C1 K1 C7 2_556 1_645 140.79(11) ?
N3 K2 N5 1_565 2_565 74.20(12) ?
N3 K2 N4 1_565 2_465 79.00(11) ?
N5 K2 N4 2_565 2_465 143.65(11) ?
N3 K2 N7 1_565 2_465 92.82(10) ?
N5 K2 N7 2_565 2_465 69.19(12) ?
N4 K2 N7 2_465 2_465 88.33(11) ?
N3 K2 C4 1_565 . 154.84(11) ?
N5 K2 C4 2_565 . 130.86(12) ?
N4 K2 C4 2_465 . 78.98(11) ?
N7 K2 C4 2_465 . 98.55(10) ?
N3 K2 N4 1_565 . 152.82(11) ?
N5 K2 N4 2_565 . 123.51(12) ?
N4 K2 N4 2_465 . 75.48(11) ?
N7 K2 N4 2_465 . 77.34(10) ?
C4 K2 N4 . . 21.43(10) ?
N3 K2 C6 1_565 . 103.06(11) ?
N5 K2 C6 2_565 . 131.04(12) ?
N4 K2 C6 2_465 . 78.58(11) ?
N7 K2 C6 2_465 . 156.93(10) ?
C4 K2 C6 . . 60.55(10) ?
N4 K2 C6 . . 81.01(10) ?
N3 K2 N6 1_565 . 82.07(9) ?
N5 K2 N6 2_565 . 123.91(12) ?
N4 K2 N6 2_465 . 74.98(11) ?
N7 K2 N6 2_465 . 163.17(11) ?
C4 K2 N6 . . 80.61(10) ?
N4 K2 N6 . . 100.02(10) ?
C6 K2 N6 . . 21.00(10) ?
N3 K2 N5 1_565 . 127.59(12) ?
N5 K2 N5 2_565 . 78.26(12) ?
N4 K2 N5 2_465 . 138.08(11) ?
N7 K2 N5 2_465 . 117.52(11) ?
C4 K2 N5 . . 65.63(11) ?
N4 K2 N5 . . 78.79(11) ?
C6 K2 N5 . . 65.05(11) ?
N6 K2 N5 . . 77.64(11) ?
N3 K2 C5 1_565 . 136.31(12) ?
N5 K2 C5 2_565 . 99.08(12) ?
N4 K2 C5 2_465 . 117.27(11) ?
N7 K2 C5 2_465 . 125.79(11) ?
C4 K2 C5 . . 48.67(11) ?
N4 K2 C5 . . 66.00(11) ?
C6 K2 C5 . . 48.91(11) ?
N6 K2 C5 . . 65.90(11) ?
N5 K2 C5 . . 20.83(10) ?
N3 K2 C4 1_565 2_465 79.86(10) ?
N5 K2 C4 2_565 2_465 128.22(11) ?
N4 K2 C4 2_465 2_465 20.13(10) ?
N7 K2 C4 2_465 2_465 68.23(10) ?
C4 K2 C4 . 2_465 83.64(10) ?
N4 K2 C4 . 2_465 72.96(10) ?
C6 K2 C4 . 2_465 97.92(10) ?
N6 K2 C4 . 2_465 95.04(10) ?
N5 K2 C4 . 2_465 149.11(11) ?
C5 K2 C4 . 2_465 129.62(10) ?
N3 K2 C7 1_565 2_465 88.06(10) ?
N5 K2 C7 2_565 2_465 86.38(12) ?
N4 K2 C7 2_465 2_465 68.44(11) ?
N7 K2 C7 2_465 2_465 19.92(11) ?
C4 K2 C7 . 2_465 95.04(10) ?
N4 K2 C7 . 2_465 74.03(10) ?
C6 K2 C7 . 2_465 142.50(11) ?
N6 K2 C7 . 2_465 143.29(11) ?
N5 K2 C7 . 2_465 133.68(11) ?
C5 K2 C7 . 2_465 135.26(11) ?
C4 K2 C7 2_465 2_465 48.32(10) ?
O2 K3 N6 . 1_545 121.8(2) ?
O2 K3 O3 . . 42.0(3) ?
N6 K3 O3 1_545 . 80.6(2) ?
O2 K3 O1 . . 75.4(3) ?
N6 K3 O1 1_545 . 74.07(13) ?
O3 K3 O1 . . 51.2(3) ?
O2 K3 N1 . 2_456 144.9(2) ?
N6 K3 N1 1_545 2_456 77.83(11) ?
O3 K3 N1 . 2_456 148.6(2) ?
O1 K3 N1 . 2_456 139.68(15) ?
O2 K3 N7 . 2_456 66.5(2) ?
N6 K3 N7 1_545 2_456 88.30(11) ?
O3 K3 N7 . 2_456 69.5(3) ?
O1 K3 N7 . 2_456 119.81(15) ?
N1 K3 N7 2_456 2_456 87.22(11) ?
O2 K3 N1 . . 76.9(2) ?
N6 K3 N1 1_545 . 151.78(12) ?
O3 K3 N1 . . 118.3(3) ?
O1 K3 N1 . . 133.85(13) ?
N1 K3 N1 2_456 . 75.93(11) ?
N7 K3 N1 2_456 . 80.28(9) ?
O2 K3 C1 . . 83.5(2) ?
N6 K3 C1 1_545 . 154.61(11) ?
O3 K3 C1 . . 124.7(2) ?
O1 K3 C1 . . 118.24(13) ?
N1 K3 C1 2_456 . 79.58(10) ?
N7 K3 C1 2_456 . 102.07(10) ?
N1 K3 C1 . . 21.93(10) ?
O2 K3 C3 . . 118.1(2) ?
N6 K3 C3 1_545 . 104.25(11) ?
O3 K3 C3 . . 129.1(3) ?
O1 K3 C3 . . 80.92(15) ?
N1 K3 C3 2_456 . 78.63(10) ?
N7 K3 C3 2_456 . 158.45(10) ?
N1 K3 C3 . . 80.57(10) ?
C1 K3 C3 . . 59.65(10) ?
O2 K3 N3 . . 132.2(2) ?
N6 K3 N3 1_545 . 83.31(10) ?
O3 K3 N3 . . 125.4(3) ?
O1 K3 N3 . . 74.17(15) ?
N1 K3 N3 2_456 . 74.35(10) ?
N7 K3 N3 2_456 . 160.97(11) ?
N1 K3 N3 . . 99.33(10) ?
C1 K3 N3 . . 79.57(10) ?
C3 K3 N3 . . 20.96(10) ?
O2 K3 C2 . . 69.3(2) ?
N6 K3 C2 1_545 . 137.97(11) ?
O3 K3 C2 . . 93.7(2) ?
O1 K3 C2 . . 70.34(13) ?
N1 K3 C2 2_456 . 117.51(11) ?
N7 K3 C2 2_456 . 128.83(11) ?
N1 K3 C2 . . 65.60(11) ?
C1 K3 C2 . . 47.92(11) ?
C3 K3 C2 . . 48.92(11) ?
N3 K3 C2 . . 66.16(10) ?
O2 K3 N2 . . 54.2(2) ?
N6 K3 N2 1_545 . 130.22(11) ?
O3 K3 N2 . . 73.6(2) ?
O1 K3 N2 . . 56.52(13) ?
N1 K3 N2 2_456 . 137.62(10) ?
N7 K3 N2 2_456 . 119.73(11) ?
N1 K3 N2 . . 77.35(10) ?
C1 K3 N2 . . 63.97(10) ?
C3 K3 N2 . . 64.95(10) ?
N3 K3 N2 . . 78.27(10) ?
C2 K3 N2 . . 20.11(10) ?
C3 N3 K2 . 1_545 154.0(3) ?
C3 N3 K4 . 1_455 98.7(3) ?
K2 N3 K4 1_545 1_455 106.90(12) ?
C3 N3 K4 . 2 89.6(3) ?
K2 N3 K4 1_545 2 89.18(11) ?
K4 N3 K4 1_455 2 103.17(11) ?
C3 N3 K3 . . 78.8(3) ?
K2 N3 K3 1_545 . 92.09(10) ?
K4 N3 K3 1_455 . 99.76(11) ?
K4 N3 K3 2 . 155.59(14) ?
C4 N4 K1 . 2 151.2(3) ?
C4 N4 K2 . 2_465 99.5(3) ?
K1 N4 K2 2 2_465 109.07(13) ?
C4 N4 K4 . 2 87.2(3) ?
K1 N4 K4 2 2 84.27(10) ?
K2 N4 K4 2_465 2 99.88(11) ?
C4 N4 K2 . . 78.1(3) ?
K1 N4 K2 2 . 97.92(11) ?
K2 N4 K2 2_465 . 104.52(11) ?
K4 N4 K2 2 . 153.20(14) ?
C1 N1 K4 . 2_556 154.3(3) ?
C1 N1 K3 . 2_456 99.3(3) ?
K4 N1 K3 2_556 2_456 106.16(12) ?
C1 N1 K1 . 2_556 86.9(3) ?
K4 N1 K1 2_556 2_556 84.65(10) ?
K3 N1 K1 2_456 2_556 102.10(11) ?
C1 N1 K3 . . 79.6(3) ?
K4 N1 K3 2_556 . 97.05(11) ?
K3 N1 K3 2_456 . 104.07(11) ?
K1 N1 K3 2_556 . 152.14(14) ?
C2 N2 K4 . . 97.4(3) ?
C2 N2 K1 . . 176.0(4) ?
K4 N2 K1 . . 86.55(12) ?
C2 N2 K3 . . 79.7(3) ?
K4 N2 K3 . . 176.65(16) ?
K1 N2 K3 . . 96.37(12) ?
C5 N5 K2 . 2_565 176.1(4) ?
C5 N5 K4 . . 91.7(3) ?
K2 N5 K4 2_565 . 85.04(11) ?
C5 N5 K2 . . 81.6(3) ?
K2 N5 K2 2_565 . 101.74(12) ?
K4 N5 K2 . . 173.03(16) ?
N6 C6 Mo1 . . 178.8(4) ?
N6 C6 K2 . . 81.0(3) ?
Mo1 C6 K2 . . 98.68(14) ?
N6 C6 K1 . 2_556 71.9(3) ?
Mo1 C6 K1 . 2_556 108.80(14) ?
K2 C6 K1 . 2_556 146.00(14) ?
N6 C6 K1 . 1_465 62.6(3) ?
Mo1 C6 K1 . 1_465 116.23(15) ?
K2 C6 K1 . 1_465 90.47(10) ?
K1 C6 K1 2_556 1_465 94.81(10) ?
N4 C4 Mo1 . . 178.7(4) ?
N4 C4 K2 . . 80.5(3) ?
Mo1 C4 K2 . . 100.01(13) ?
N4 C4 K4 . 2 72.1(3) ?
Mo1 C4 K4 . 2 107.93(13) ?
K2 C4 K4 . 2 144.67(13) ?
N4 C4 K2 . 2_465 60.4(3) ?
Mo1 C4 K2 . 2_465 118.33(15) ?
K2 C4 K2 . 2_465 96.36(10) ?
K4 C4 K2 2 2_465 89.15(10) ?
N5 C5 Mo1 . . 174.1(4) ?
N5 C5 K2 . . 77.6(3) ?
Mo1 C5 K2 . . 96.91(15) ?
N5 C5 K4 . . 68.2(3) ?
Mo1 C5 K4 . . 117.19(16) ?
K2 C5 K4 . . 145.76(14) ?
N1 C1 Mo1 . . 179.0(3) ?
N1 C1 K3 . . 78.5(3) ?
Mo1 C1 K3 . . 101.55(13) ?
N1 C1 K1 . 2_556 71.7(3) ?
Mo1 C1 K1 . 2_556 108.74(13) ?
K3 C1 K1 . 2_556 141.57(14) ?
N1 C1 K3 . 2_456 60.7(3) ?
Mo1 C1 K3 . 2_456 118.36(15) ?
K3 C1 K3 . 2_456 95.18(10) ?
K1 C1 K3 2_556 2_456 90.83(9) ?
N3 C3 Mo1 . . 178.1(4) ?
N3 C3 K3 . . 80.3(3) ?
Mo1 C3 K3 . . 100.21(13) ?
N3 C3 K4 . 2 69.5(3) ?
Mo1 C3 K4 . 2 110.74(14) ?
K3 C3 K4 . 2 143.04(14) ?
N3 C3 K4 . 1_455 61.5(3) ?
Mo1 C3 K4 . 1_455 116.62(15) ?
K3 C3 K4 . 1_455 92.56(10) ?
K4 C3 K4 2 1_455 91.23(10) ?
N2 C2 Mo1 . . 175.1(4) ?
N2 C2 K4 . . 61.8(3) ?
Mo1 C2 K4 . . 123.11(17) ?
N2 C2 K3 . . 80.2(3) ?
Mo1 C2 K3 . . 94.90(14) ?
K4 C2 K3 . . 141.94(14) ?
C6 N6 K3 . 1_565 154.2(3) ?
C6 N6 K1 . 2_556 87.0(3) ?
K3 N6 K1 1_565 2_556 93.00(11) ?
C6 N6 K1 . 1_465 97.7(3) ?
K3 N6 K1 1_565 1_465 107.02(12) ?
K1 N6 K1 2_556 1_465 105.82(11) ?
C6 N6 K2 . . 78.0(3) ?
K3 N6 K2 1_565 . 91.82(10) ?
K1 N6 K2 2_556 . 154.44(14) ?
K1 N6 K2 1_465 . 96.69(11) ?
N7 C7 Mo1 . . 178.9(4) ?
N7 C7 K1 . 1_465 63.6(2) ?
Mo1 C7 K1 . 1_465 116.63(15) ?
N7 C7 K4 . 1_455 65.9(3) ?
Mo1 C7 K4 . 1_455 113.90(14) ?
K1 C7 K4 1_465 1_455 129.43(15) ?
N7 C7 K2 . 2_465 66.0(3) ?
Mo1 C7 K2 . 2_465 115.03(15) ?
K1 C7 K2 1_465 2_465 83.05(10) ?
K4 C7 K2 1_455 2_465 74.38(9) ?
N7 C7 K3 . 2_456 62.5(3) ?
Mo1 C7 K3 . 2_456 116.39(16) ?
K1 C7 K3 1_465 2_456 77.65(9) ?
K4 C7 K3 1_455 2_456 82.09(10) ?
K2 C7 K3 2_465 2_456 128.45(14) ?
C7 N7 K1 . 1_465 96.4(3) ?
C7 N7 K3 . 2_456 97.8(3) ?
K1 N7 K3 1_465 2_456 88.49(10) ?
C7 N7 K4 . 1_455 94.1(3) ?
K1 N7 K4 1_465 1_455 169.07(15) ?
K3 N7 K4 2_456 1_455 93.01(11) ?
C7 N7 K2 . 2_465 94.0(3) ?
K1 N7 K2 1_465 2_465 93.66(11) ?
K3 N7 K2 2_456 2_465 167.66(15) ?
K4 N7 K2 1_455 2_465 82.64(10) ?
K3 O1 K1 . . 102.27(19) ?
K3 O1 K2 . 1_545 85.71(15) ?
K1 O1 K2 . 1_545 169.2(2) ?
K3 O1 H1 . . 133(5) ?
K1 O1 H1 . . 109(5) ?
K2 O1 H1 1_545 . 70(5) ?
K3 O1 H2 . . 110(4) ?
K1 O1 H2 . . 97(5) ?
K2 O1 H2 1_545 . 73(5) ?
H1 O1 H2 . . 100(3) ?
K3 O2 K1 . . 110.1(4) ?
O3 O3 K3 2_546 . 124.8(14) ?
O3 O3 K1 2_546 . 121.3(14) ?
K3 O3 K1 . . 109.9(3) ?

loop_
_geom_bond_atom_site_label_1
_geom_bond_atom_site_label_2
_geom_bond_site_symmetry_2
_geom_bond_distance
_geom_bond_publ_flag
Mo1 C2 . 2.120(4) ?
Mo1 C5 . 2.135(4) ?
Mo1 C1 . 2.150(4) ?
Mo1 C4 . 2.156(4) ?
Mo1 C6 . 2.160(4) ?
Mo1 C3 . 2.164(4) ?
Mo1 C7 . 2.198(5) ?
K4 N1 2_556 2.836(4) ?
K4 N2 . 2.888(5) ?
K4 N3 1_655 2.948(4) ?
K4 N3 2 2.983(4) ?
K4 N7 1_655 3.076(4) ?
K4 N4 2 3.119(4) ?
K4 N5 . 3.141(4) ?
K4 C3 2 3.185(4) ?
K4 C2 . 3.250(4) ?
K4 C4 2 3.274(4) ?
K4 C3 1_655 3.317(4) ?
K4 C7 1_655 3.362(4) ?
K1 N4 2 2.783(4) ?
K1 O3 . 2.888(10) ?
K1 N2 . 2.900(4) ?
K1 O2 . 2.921(10) ?
K1 N7 1_645 3.031(4) ?
K1 N6 2_556 3.046(4) ?
K1 N1 2_556 3.051(4) ?
K1 N6 1_645 3.051(4) ?
K1 O1 . 3.075(6) ?
K1 C6 2_556 3.200(4) ?
K1 C1 2_556 3.210(4) ?
K1 C7 1_645 3.362(4) ?
K2 N3 1_565 2.819(4) ?
K2 N5 2_565 2.882(5) ?
K2 N4 2_465 2.934(4) ?
K2 N7 2_465 3.096(4) ?
K2 C4 . 3.109(4) ?
K2 N4 . 3.134(4) ?
K2 C6 . 3.150(4) ?
K2 N6 . 3.181(4) ?
K2 N5 . 3.188(4) ?
K2 C5 . 3.229(4) ?
K2 C4 2_465 3.329(4) ?
K2 C7 2_465 3.380(4) ?
K3 O2 . 2.767(10) ?
K3 N6 1_545 2.788(4) ?
K3 O3 . 2.806(11) ?
K3 O1 . 2.912(6) ?
K3 N1 2_456 2.989(4) ?
K3 N7 2_456 3.039(4) ?
K3 N1 . 3.081(4) ?
K3 C1 . 3.093(4) ?
K3 C3 . 3.125(4) ?
K3 N3 . 3.140(4) ?
K3 C2 . 3.339(4) ?
K3 N2 . 3.344(5) ?
N3 C3 . 1.140(6) ?
N4 C4 . 1.161(6) ?
N1 C1 . 1.174(5) ?
N2 C2 . 1.167(6) ?
N5 C5 . 1.161(6) ?
C6 N6 . 1.154(5) ?
C7 N7 . 1.154(6) ?
O1 K2 1_545 3.383(6) ?
O1 H1 . 0.89(2) ?
O1 H2 . 0.89(2) ?
O3 O3 2_546 1.005(18) ?
